data_4104621
loop_
_publ_author_name
'Vonika Ka-Man Au'
'Keith Man-Chung Wong'
'Nianyong Zhu'
'Vivian Wing-Wah Yam'

_publ_section_title
;
 Luminescent Cyclometalated N-Heterocyclic Carbene-Containing
 Organogold(III) Complexes: Synthesis, Characterization, Electrochemistry,
 and Photophysical Studies
;
_journal_name_full 'Journal of the American Chemical Society'
_journal_page_first 9076
_journal_page_last 9085
_journal_paper_doi 10.1021/ja9027692
_journal_volume 131
_journal_year 2009
_chemical_formula_moiety 'C44 H36 Au2 F12 N6 P2'
_chemical_formula_sum 'C44 H36 Au2 F12 N6 P2'
_chemical_formula_weight 1332.66
_chemical_name_systematic
;
 ?
;
_space_group_IT_number 15
_symmetry_cell_setting monoclinic
_symmetry_space_group_name_Hall '-C 2yc'
_symmetry_space_group_name_H-M 'C 1 2/c 1'
_atom_sites_solution_hydrogens geom
_atom_sites_solution_primary direct
_atom_sites_solution_secondary difmap
_audit_creation_method SHELXL-97
_cell_angle_alpha 90.00
_cell_angle_beta 115.82(3)
_cell_angle_gamma 90.00
_cell_formula_units_Z 4
_cell_length_a 20.382(4)
_cell_length_b 13.797(3)
_cell_length_c 17.645(3)
_cell_measurement_reflns_used 0
_cell_measurement_temperature 301(2)
_cell_measurement_theta_max 0
_cell_measurement_theta_min 0
_cell_volume 4466.6(19)
_computing_cell_refinement scalepack
_computing_data_collection marcontrol
_computing_data_reduction denzo
_computing_molecular_graphics 'Ortep-3 for Windows (Farrugia, 1997)'
_computing_publication_material 'WinGX publication routines (Farrugia, 1999)'
_computing_structure_refinement 'SHELXL-97 (Sheldrick, 1997)'
_computing_structure_solution SIR-97
_diffrn_ambient_temperature 301(2)
_diffrn_measured_fraction_theta_full 0.987
_diffrn_measured_fraction_theta_max 0.987
_diffrn_measurement_device_type 'marresearch IPDS mar300'
_diffrn_measurement_method oscillation
_diffrn_radiation_monochromator graphite
_diffrn_radiation_source 'fine-focus sealed tube'
_diffrn_radiation_type MoK\a
_diffrn_radiation_wavelength 0.71073
_diffrn_reflns_av_R_equivalents 0.0676
_diffrn_reflns_av_sigmaI/netI 0.1035
_diffrn_reflns_limit_h_max 24
_diffrn_reflns_limit_h_min -24
_diffrn_reflns_limit_k_max 16
_diffrn_reflns_limit_k_min -16
_diffrn_reflns_limit_l_max 21
_diffrn_reflns_limit_l_min -20
_diffrn_reflns_number 15460
_diffrn_reflns_theta_full 25.67
_diffrn_reflns_theta_max 25.67
_diffrn_reflns_theta_min 2.22
_exptl_absorpt_coefficient_mu 6.724
_exptl_absorpt_correction_type none
_exptl_crystal_colour yellow
_exptl_crystal_density_diffrn 1.982
_exptl_crystal_description prism
_exptl_crystal_F_000 2552
_exptl_crystal_size_max 0.3
_exptl_crystal_size_mid 0.2
_exptl_crystal_size_min 0.15
_refine_diff_density_max 1.182
_refine_diff_density_min -2.086
_refine_diff_density_rms 0.198
_refine_ls_extinction_method none
_refine_ls_goodness_of_fit_ref 0.947
_refine_ls_hydrogen_treatment constr
_refine_ls_matrix_type full
_refine_ls_number_parameters 299
_refine_ls_number_reflns 4171
_refine_ls_number_restraints 0
_refine_ls_restrained_S_all 0.947
_refine_ls_R_factor_all 0.0572
_refine_ls_R_factor_gt 0.0436
_refine_ls_shift/su_max 0.000
_refine_ls_shift/su_mean 0.000
_refine_ls_structure_factor_coef Fsqd
_refine_ls_weighting_details 'calc w=1/[\s^2^(Fo^2^)+(0.0000P)^2^+0.0000P] where P=(Fo^2^+2Fc^2^)/3'
_refine_ls_weighting_scheme calc
_refine_ls_wR_factor_gt 0.1080
_refine_ls_wR_factor_ref 0.1141
_reflns_number_gt 3069
_reflns_number_total 4171
_reflns_threshold_expression >2sigma(I)
_cod_data_source_file ja9027692_si_006.cif
_cod_data_source_block mar1915
_cod_original_cell_volume 4466.6(15)
_cod_original_sg_symbol_H-M 'C 2/c'
_cod_database_code 4104621

loop_
_symmetry_equiv_pos_as_xyz
'x, y, z'
'-x, y, -z+1/2'
'x+1/2, y+1/2, z'
'-x+1/2, y+1/2, -z+1/2'
'-x, -y, -z'
'x, -y, z-1/2'
'-x+1/2, -y+1/2, -z'
'x+1/2, -y+1/2, z-1/2'

loop_
_atom_site_label
_atom_site_type_symbol
_atom_site_fract_x
_atom_site_fract_y
_atom_site_fract_z
_atom_site_U_iso_or_equiv
_atom_site_adp_type
_atom_site_occupancy
_atom_site_symmetry_multiplicity
_atom_site_calc_flag
_atom_site_refinement_flags
C1 C 0.1161(5) 0.3646(6) 0.2609(6) 0.068(2) Uani 1 1 d .
C2 C 0.1672(6) 0.3141(7) 0.3274(7) 0.088(3) Uani 1 1 d .
H2 H 0.1700 0.2472 0.3233 0.105 Uiso 1 1 calc R
C3 C 0.2150(6) 0.3604(12) 0.4010(7) 0.107(4) Uani 1 1 d .
H3 H 0.2490 0.3257 0.4463 0.129 Uiso 1 1 calc R
C4 C 0.2097(7) 0.4624(12) 0.4041(8) 0.120(5) Uani 1 1 d .
H4 H 0.2413 0.4953 0.4522 0.144 Uiso 1 1 calc R
C5 C 0.1602(7) 0.5130(9) 0.3394(9) 0.109(4) Uani 1 1 d .
H5 H 0.1589 0.5801 0.3438 0.130 Uiso 1 1 calc R
C6 C 0.1113(5) 0.4688(7) 0.2668(7) 0.083(3) Uani 1 1 d .
C7 C 0.0524(6) 0.5167(6) 0.1952(7) 0.080(3) Uani 1 1 d .
C8 C 0.0375(8) 0.6169(7) 0.1859(9) 0.113(4) Uani 1 1 d .
H8 H 0.0668 0.6613 0.2261 0.136 Uiso 1 1 calc R
C9 C -0.0229(10) 0.6465(9) 0.1138(11) 0.130(6) Uani 1 1 d .
H9 H -0.0348 0.7120 0.1066 0.156 Uiso 1 1 calc R
C10 C -0.0645(7) 0.5839(8) 0.0547(9) 0.115(5) Uani 1 1 d .
H10 H -0.1046 0.6075 0.0081 0.138 Uiso 1 1 calc R
C11 C -0.0504(5) 0.4841(6) 0.0596(7) 0.080(3) Uani 1 1 d .
C12 C -0.0839(5) 0.4061(7) 0.0035(6) 0.074(2) Uani 1 1 d .
C13 C -0.0519(5) 0.3135(6) 0.0291(6) 0.068(2) Uani 1 1 d .
C14 C -0.0830(5) 0.2380(7) -0.0285(6) 0.079(2) Uani 1 1 d .
H14 H -0.0641 0.1758 -0.0143 0.095 Uiso 1 1 calc R
C15 C -0.1412(6) 0.2536(11) -0.1060(7) 0.110(4) Uani 1 1 d .
H15 H -0.1594 0.2029 -0.1442 0.132 Uiso 1 1 calc R
C16 C -0.1711(7) 0.3408(12) -0.1257(9) 0.114(4) Uani 1 1 d .
H16 H -0.2120 0.3486 -0.1768 0.137 Uiso 1 1 calc R
C17 C -0.1448(6) 0.4193(9) -0.0748(7) 0.096(3) Uani 1 1 d .
H17 H -0.1663 0.4799 -0.0911 0.115 Uiso 1 1 calc R
C18 C 0.0656(5) 0.1791(5) 0.1511(4) 0.0550(17) Uani 1 1 d .
C19 C 0.1645(5) 0.2034(7) 0.1072(7) 0.088(3) Uani 1 1 d .
H19A H 0.1461 0.2080 0.0471 0.133 Uiso 1 1 calc R
H19B H 0.2120 0.1743 0.1303 0.133 Uiso 1 1 calc R
H19C H 0.1676 0.2671 0.1305 0.133 Uiso 1 1 calc R
C20 C 0.1143(6) 0.0448(6) 0.1290(6) 0.090(3) Uani 1 1 d .
H20 H 0.1445 0.0036 0.1168 0.108 Uiso 1 1 calc R
C21 C 0.0620(7) 0.0182(6) 0.1508(6) 0.091(3) Uani 1 1 d .
H21 H 0.0478 -0.0450 0.1548 0.109 Uiso 1 1 calc R
C22 C -0.0199(4) 0.1078(6) 0.2022(4) 0.066(2) Uani 1 1 d .
H22A H -0.0530 0.0531 0.1833 0.080 Uiso 1 1 calc R
H22B H -0.0484 0.1668 0.1830 0.080 Uiso 1 1 calc R
Au1 Au 0.037042(15) 0.317876(18) 0.146185(18) 0.05370(14) Uani 1 1 d .
P1 P 0.33430(12) 0.37019(17) 0.13264(14) 0.0699(6) Uani 1 1 d .
F1 F 0.3389(4) 0.2622(5) 0.1121(5) 0.160(3) Uani 1 1 d .
F2 F 0.2537(3) 0.3705(5) 0.0635(4) 0.130(2) Uani 1 1 d .
F3 F 0.3302(4) 0.4802(4) 0.1508(5) 0.132(2) Uani 1 1 d .
F4 F 0.4159(3) 0.3699(5) 0.2005(4) 0.139(3) Uani 1 1 d .
F5 F 0.3606(5) 0.4034(7) 0.0656(5) 0.172(3) Uani 1 1 d .
F6 F 0.3080(6) 0.3429(8) 0.1985(6) 0.196(5) Uani 1 1 d .
N1 N 0.1152(4) 0.1437(5) 0.1279(4) 0.0641(17) Uani 1 1 d .
N2 N 0.0328(3) 0.1017(4) 0.1665(4) 0.0569(15) Uani 1 1 d .
N3 N 0.0082(4) 0.4589(5) 0.1326(5) 0.0715(19) Uani 1 1 d .

loop_
_atom_site_aniso_label
_atom_site_aniso_U_11
_atom_site_aniso_U_22
_atom_site_aniso_U_33
_atom_site_aniso_U_23
_atom_site_aniso_U_13
_atom_site_aniso_U_12
C1 0.071(5) 0.056(5) 0.102(6) -0.021(5) 0.060(5) -0.015(4)
C2 0.077(6) 0.095(8) 0.098(7) -0.032(6) 0.045(6) -0.016(5)
C3 0.084(7) 0.161(11) 0.084(7) -0.036(8) 0.043(6) -0.017(8)
C4 0.106(10) 0.164(14) 0.126(10) -0.094(10) 0.084(8) -0.062(9)
C5 0.116(10) 0.105(9) 0.152(11) -0.066(8) 0.102(9) -0.048(8)
C6 0.097(7) 0.075(6) 0.117(7) -0.045(6) 0.083(6) -0.040(5)
C7 0.099(7) 0.064(6) 0.123(8) -0.005(6) 0.090(7) -0.004(5)
C8 0.191(13) 0.041(5) 0.187(12) -0.007(6) 0.156(12) -0.009(6)
C9 0.225(17) 0.051(6) 0.223(16) 0.030(9) 0.200(15) 0.022(9)
C10 0.158(11) 0.062(6) 0.198(13) 0.053(8) 0.148(11) 0.042(7)
C11 0.091(7) 0.066(6) 0.122(7) 0.041(5) 0.082(6) 0.032(5)
C12 0.082(6) 0.062(5) 0.105(7) 0.022(5) 0.067(6) 0.004(5)
C13 0.065(5) 0.068(5) 0.092(6) 0.018(4) 0.053(5) 0.003(4)
C14 0.074(6) 0.081(6) 0.081(6) 0.001(5) 0.033(5) -0.019(5)
C15 0.085(8) 0.145(12) 0.087(7) 0.021(7) 0.026(6) -0.012(8)
C16 0.080(8) 0.159(13) 0.105(9) 0.027(9) 0.042(7) -0.008(8)
C17 0.079(7) 0.113(9) 0.112(8) 0.065(7) 0.057(7) 0.029(6)
C18 0.064(4) 0.055(4) 0.054(4) 0.003(3) 0.032(4) 0.002(3)
C19 0.101(7) 0.080(6) 0.128(8) 0.013(5) 0.091(7) 0.016(5)
C20 0.130(8) 0.058(5) 0.116(7) 0.010(5) 0.086(7) 0.032(5)
C21 0.153(9) 0.035(4) 0.119(8) -0.004(4) 0.091(7) 0.007(5)
C22 0.085(6) 0.053(4) 0.083(5) -0.003(4) 0.057(5) -0.013(4)
Au1 0.0641(2) 0.03655(18) 0.0792(2) -0.00123(13) 0.04867(18) -0.00168(12)
P1 0.0651(14) 0.0608(14) 0.0730(14) 0.0085(11) 0.0199(12) -0.0004(11)
F1 0.137(6) 0.072(4) 0.185(7) -0.023(4) -0.009(5) 0.015(4)
F2 0.089(4) 0.108(5) 0.134(5) 0.022(4) -0.006(4) -0.006(4)
F3 0.106(5) 0.078(4) 0.187(6) -0.018(4) 0.041(4) 0.005(3)
F4 0.082(4) 0.127(6) 0.147(6) -0.018(4) -0.006(4) 0.017(4)
F5 0.189(8) 0.214(9) 0.151(6) -0.004(6) 0.111(6) -0.054(7)
F6 0.229(11) 0.255(11) 0.131(6) 0.020(6) 0.104(7) -0.081(8)
N1 0.089(5) 0.045(3) 0.082(4) 0.002(3) 0.060(4) 0.011(3)
N2 0.080(4) 0.034(3) 0.070(4) 0.002(3) 0.045(3) -0.003(3)
N3 0.092(5) 0.045(4) 0.116(6) -0.007(4) 0.082(5) -0.009(4)

loop_
_atom_type_symbol
_atom_type_description
_atom_type_scat_dispersion_real
_atom_type_scat_dispersion_imag
_atom_type_scat_source
C C 0.0033 0.0016 'International Tables Vol C Tables 4.2.6.8 and 6.1.1.4'
H H 0.0000 0.0000 'International Tables Vol C Tables 4.2.6.8 and 6.1.1.4'
Au Au -2.0133 8.8022 'International Tables Vol C Tables 4.2.6.8 and 6.1.1.4'
P P 0.1023 0.0942 'International Tables Vol C Tables 4.2.6.8 and 6.1.1.4'
F F 0.0171 0.0103 'International Tables Vol C Tables 4.2.6.8 and 6.1.1.4'
N N 0.0061 0.0033 'International Tables Vol C Tables 4.2.6.8 and 6.1.1.4'

loop_
_geom_angle_atom_site_label_1
_geom_angle_atom_site_label_2
_geom_angle_atom_site_label_3
_geom_angle
_geom_angle_site_symmetry_1
_geom_angle_site_symmetry_3
C2 C1 C6 119.5(9) . .
C2 C1 Au1 131.1(6) . .
C6 C1 Au1 109.4(7) . .
C1 C2 C3 121.8(11) . .
C1 C2 H2 119.1 . .
C3 C2 H2 119.1 . .
C2 C3 C4 117.3(13) . .
C2 C3 H3 121.4 . .
C4 C3 H3 121.4 . .
C5 C4 C3 121.8(11) . .
C5 C4 H4 119.1 . .
C3 C4 H4 119.1 . .
C4 C5 C6 122.1(12) . .
C4 C5 H5 118.9 . .
C6 C5 H5 118.9 . .
C5 C6 C1 117.6(11) . .
C5 C6 C7 126.2(10) . .
C1 C6 C7 116.2(8) . .
N3 C7 C8 117.0(11) . .
N3 C7 C6 116.4(8) . .
C8 C7 C6 126.6(11) . .
C9 C8 C7 117.0(13) . .
C9 C8 H8 121.5 . .
C7 C8 H8 121.5 . .
C10 C9 C8 122.2(11) . .
C10 C9 H9 118.9 . .
C8 C9 H9 118.9 . .
C9 C10 C11 122.9(13) . .
C9 C10 H10 118.5 . .
C11 C10 H10 118.5 . .
N3 C11 C10 112.4(11) . .
N3 C11 C12 115.0(7) . .
C10 C11 C12 132.7(11) . .
C17 C12 C13 121.0(10) . .
C17 C12 C11 122.5(10) . .
C13 C12 C11 116.5(9) . .
C14 C13 C12 116.1(9) . .
C14 C13 Au1 132.0(7) . .
C12 C13 Au1 111.9(7) . .
C15 C14 C13 121.7(10) . .
C15 C14 H14 119.2 . .
C13 C14 H14 119.2 . .
C16 C15 C14 120.0(13) . .
C16 C15 H15 120.0 . .
C14 C15 H15 120.0 . .
C15 C16 C17 123.1(12) . .
C15 C16 H16 118.5 . .
C17 C16 H16 118.5 . .
C16 C17 C12 118.1(11) . .
C16 C17 H17 121.0 . .
C12 C17 H17 121.0 . .
N1 C18 N2 106.3(6) . .
N1 C18 Au1 125.7(6) . .
N2 C18 Au1 127.5(6) . .
N1 C19 H19A 109.5 . .
N1 C19 H19B 109.5 . .
H19A C19 H19B 109.5 . .
N1 C19 H19C 109.5 . .
H19A C19 H19C 109.5 . .
H19B C19 H19C 109.5 . .
C21 C20 N1 107.2(7) . .
C21 C20 H20 126.4 . .
N1 C20 H20 126.4 . .
C20 C21 N2 107.3(8) . .
C20 C21 H21 126.3 . .
N2 C21 H21 126.3 . .
N2 C22 C22 109.9(8) . 2
N2 C22 H22A 109.7 . .
C22 C22 H22A 109.7 2 .
N2 C22 H22B 109.7 . .
C22 C22 H22B 109.7 2 .
H22A C22 H22B 108.2 . .
C18 Au1 N3 175.6(3) . .
C18 Au1 C1 99.7(3) . .
N3 Au1 C1 83.0(3) . .
C18 Au1 C13 97.3(3) . .
N3 Au1 C13 80.0(3) . .
C1 Au1 C13 163.0(3) . .
F6 P1 F1 91.0(5) . .
F6 P1 F3 90.9(5) . .
F1 P1 F3 178.1(5) . .
F6 P1 F2 89.8(5) . .
F1 P1 F2 88.3(4) . .
F3 P1 F2 91.5(4) . .
F6 P1 F5 177.3(6) . .
F1 P1 F5 91.7(5) . .
F3 P1 F5 86.4(5) . .
F2 P1 F5 89.9(4) . .
F6 P1 F4 91.4(5) . .
F1 P1 F4 91.4(4) . .
F3 P1 F4 88.8(4) . .
F2 P1 F4 178.7(4) . .
F5 P1 F4 88.9(5) . .
C18 N1 C20 110.1(7) . .
C18 N1 C19 124.3(7) . .
C20 N1 C19 125.6(7) . .
C18 N2 C21 109.0(7) . .
C18 N2 C22 124.2(6) . .
C21 N2 C22 126.6(7) . .
C7 N3 C11 128.5(8) . .
C7 N3 Au1 114.8(7) . .
C11 N3 Au1 116.6(6) . .

loop_
_geom_bond_atom_site_label_1
_geom_bond_atom_site_label_2
_geom_bond_distance
_geom_bond_site_symmetry_2
C1 C2 1.372(14) .
C1 C6 1.449(11) .
C1 Au1 2.066(9) .
C2 C3 1.394(15) .
C2 H2 0.9300 .
C3 C4 1.414(18) .
C3 H3 0.9300 .
C4 C5 1.344(17) .
C4 H4 0.9300 .
C5 C6 1.376(14) .
C5 H5 0.9300 .
C6 C7 1.467(13) .
C7 N3 1.343(12) .
C7 C8 1.409(13) .
C8 C9 1.392(19) .
C8 H8 0.9300 .
C9 C10 1.336(18) .
C9 H9 0.9300 .
C10 C11 1.401(12) .
C10 H10 0.9300 .
C11 N3 1.366(11) .
C11 C12 1.419(13) .
C12 C17 1.409(13) .
C12 C13 1.417(11) .
C13 C14 1.400(12) .
C13 Au1 2.072(10) .
C14 C15 1.382(13) .
C14 H14 0.9300 .
C15 C16 1.324(18) .
C15 H15 0.9300 .
C16 C17 1.360(16) .
C16 H16 0.9300 .
C17 H17 0.9300 .
C18 N1 1.337(10) .
C18 N2 1.348(9) .
C18 Au1 1.993(7) .
C19 N1 1.464(11) .
C19 H19A 0.9600 .
C19 H19B 0.9600 .
C19 H19C 0.9600 .
C20 C21 1.332(13) .
C20 N1 1.365(10) .
C20 H20 0.9300 .
C21 N2 1.379(11) .
C21 H21 0.9300 .
C22 N2 1.466(9) .
C22 C22 1.519(14) 2
C22 H22A 0.9700 .
C22 H22B 0.9700 .
Au1 N3 2.017(7) .
P1 F6 1.524(9) .
P1 F1 1.545(7) .
P1 F3 1.561(6) .
P1 F2 1.563(6) .
P1 F5 1.564(7) .
P1 F4 1.570(6) .
